data_4077671
loop_
_publ_author_name
'Wang, Shaowu'
'Yang, Qingchuan'
'Mak, Thomas C. W.'
'Xie, Zuowei'

_publ_section_title
;
 Carbon versus Silicon Bridges. Synthesis of a New Versatile Ligand and
 Its Applications in Organolanthanide Chemistry
;
_journal_issue 3
_journal_name_full Organometallics
_journal_page_first 334
_journal_paper_doi 10.1021/om990648o
_journal_volume 19
_journal_year 2000
_chemical_formula_sum 'C54 H90 B20 Li O6 Yb'
_chemical_formula_weight 1231.44
_chemical_name_systematic
; 
 ? 
;
_space_group_IT_number 14
_symmetry_cell_setting monoclinic
_symmetry_space_group_name_Hall '-P 2yn'
_symmetry_space_group_name_H-M 'P 1 21/n 1'
_atom_sites_solution_hydrogens geom
_atom_sites_solution_primary direct
_atom_sites_solution_secondary difmap
_audit_creation_method SHELXL-97
_cell_angle_alpha 90.00
_cell_angle_beta 105.160(8)
_cell_angle_gamma 90.00
_cell_formula_units_Z 4
_cell_length_a 11.874(2)
_cell_length_b 31.547(6)
_cell_length_c 18.809(4)
_cell_measurement_temperature 293(2)
_cell_volume 6800(2)
_computing_structure_refinement 'SHELXL-97 (Sheldrick, 1997)'
_computing_structure_solution 'SHELXS-97 (Sheldrick, 1990)'
_diffrn_ambient_temperature 293(2)
_diffrn_measured_fraction_theta_full 0.796
_diffrn_measured_fraction_theta_max 0.796
_diffrn_radiation_monochromator graphite
_diffrn_radiation_source 'fine-focus sealed tube'
_diffrn_radiation_type MoK\a
_diffrn_radiation_wavelength 0.71073
_diffrn_reflns_av_R_equivalents 0.0978
_diffrn_reflns_av_sigmaI/netI 0.1391
_diffrn_reflns_limit_h_max 12
_diffrn_reflns_limit_h_min -12
_diffrn_reflns_limit_k_max 33
_diffrn_reflns_limit_k_min 0
_diffrn_reflns_limit_l_max 19
_diffrn_reflns_limit_l_min 0
_diffrn_reflns_number 6950
_diffrn_reflns_theta_full 25.00
_diffrn_reflns_theta_max 25.00
_diffrn_reflns_theta_min 1.71
_exptl_absorpt_coefficient_mu 1.418
_exptl_absorpt_correction_T_max 1.296
_exptl_absorpt_correction_T_min 0.762
_exptl_absorpt_correction_type ABSCOR
_exptl_crystal_colour blue
_exptl_crystal_density_diffrn 1.203
_exptl_crystal_density_method 'not measured'
_exptl_crystal_description prism
_exptl_crystal_F_000 2540
_exptl_crystal_size_max 0.26
_exptl_crystal_size_mid 0.16
_exptl_crystal_size_min 0.08
_refine_diff_density_max 1.273
_refine_diff_density_min -2.231
_refine_diff_density_rms 0.126
_refine_ls_extinction_coef 0.00000(6)
_refine_ls_extinction_expression Fc^*^=kFc[1+0.001xFc^2^\l^3^/sin(2\q)]^-1/4^
_refine_ls_extinction_method SHELXL
_refine_ls_goodness_of_fit_ref 1.099
_refine_ls_hydrogen_treatment mixed
_refine_ls_matrix_type full
_refine_ls_number_parameters 741
_refine_ls_number_reflns 6648
_refine_ls_number_restraints 18
_refine_ls_restrained_S_all 1.097
_refine_ls_R_factor_all 0.1171
_refine_ls_R_factor_gt 0.0964
_refine_ls_shift/su_max 0.144
_refine_ls_shift/su_mean 0.013
_refine_ls_structure_factor_coef Fsqd
_refine_ls_weighting_details 'calc w=1/[\s^2^(Fo^2^)+(0.1420P)^2^+7.1888P] where P=(Fo^2^+2Fc^2^)/3'
_refine_ls_weighting_scheme calc
_refine_ls_wR_factor_gt 0.2345
_refine_ls_wR_factor_ref 0.2538
_reflns_number_gt 5413
_reflns_number_total 6648
_reflns_threshold_expression >2sigma(I)
_cod_data_source_file om990648o.cif
_cod_data_source_block compound_14
_cod_original_sg_symbol_H-M P2(1)/n
_cod_database_code 4077671

loop_
_symmetry_equiv_pos_as_xyz
'x, y, z'
'-x+1/2, y+1/2, -z+1/2'
'-x, -y, -z'
'x-1/2, -y-1/2, z-1/2'

loop_
_atom_site_label
_atom_site_type_symbol
_atom_site_fract_x
_atom_site_fract_y
_atom_site_fract_z
_atom_site_U_iso_or_equiv
_atom_site_adp_type
_atom_site_occupancy
_atom_site_symmetry_multiplicity
_atom_site_calc_flag
_atom_site_refinement_flags
Yb1 Yb 0.791317(17) 0.093796(8) 1.824112(15) 0.06897(9) Uani 1 1 d .
Li1 Li 0.7866(8) 0.1383(4) 2.2894(7) 0.094(4) Uani 1 1 d .
O1 O 0.6731(4) 0.14449(18) 2.1773(3) 0.123(2) Uani 1 1 d .
O2 O 0.8749(4) 0.18185(19) 2.2374(3) 0.132(2) Uani 1 1 d .
O3 O 0.8896(4) 0.14776(18) 2.3994(3) 0.133(2) Uani 1 1 d .
O4 O 0.6905(4) 0.18407(16) 2.3302(3) 0.121(2) Uani 1 1 d .
O5 O 0.6874(4) 0.08651(15) 2.3049(4) 0.131(2) Uani 1 1 d .
O6 O 0.8928(4) 0.08830(16) 2.2710(3) 0.127(2) Uani 1 1 d .
C1 C 1.0012(5) 0.10807(19) 1.8310(4) 0.081(2) Uani 1 1 d .
C2 C 1.0826(4) 0.1345(2) 1.9068(4) 0.087(2) Uani 1 1 d .
C3 C 1.0183(5) 0.1503(2) 1.9647(4) 0.095(3) Uani 1 1 d .
C4 C 1.0145(5) 0.1997(2) 1.9662(4) 0.103(3) Uani 1 1 d .
H4A H 0.9741 0.2100 1.9183 0.155 Uiso 1 1 calc R
H4B H 1.0926 0.2106 1.9794 0.155 Uiso 1 1 calc R
H4C H 0.9743 0.2088 2.0017 0.155 Uiso 1 1 calc R
C5 C 1.0831(5) 0.1383(2) 2.0444(4) 0.104(3) Uani 1 1 d .
H5A H 1.0902 0.1080 2.0485 0.156 Uiso 1 1 calc R
H5B H 1.0401 0.1485 2.0775 0.156 Uiso 1 1 calc R
H5C H 1.1594 0.1508 2.0567 0.156 Uiso 1 1 calc R
C6 C 0.6748(5) 0.1385(2) 1.7208(4) 0.085(2) Uani 1 1 d .
C7 C 0.5967(4) 0.1123(2) 1.6432(4) 0.086(2) Uani 1 1 d .
C8 C 0.6019(5) 0.06232(19) 1.6392(4) 0.081(2) Uani 1 1 d .
C9 C 0.4778(5) 0.0452(2) 1.6213(5) 0.122(3) Uani 1 1 d .
H9A H 0.4340 0.0564 1.5748 0.183 Uiso 1 1 calc R
H9B H 0.4416 0.0535 1.6591 0.183 Uiso 1 1 calc R
H9C H 0.4795 0.0148 1.6186 0.183 Uiso 1 1 calc R
C10 C 0.6562(6) 0.0466(2) 1.5754(4) 0.119(3) Uani 1 1 d .
H10A H 0.7346 0.0571 1.5840 0.179 Uiso 1 1 calc R
H10B H 0.6101 0.0571 1.5289 0.179 Uiso 1 1 calc R
H10C H 0.6570 0.0162 1.5745 0.179 Uiso 1 1 calc R
C11 C 0.8912(5) 0.1351(2) 1.9467(3) 0.082(2) Uani 1 1 d .
C12 C 0.7932(4) 0.1584(2) 1.9046(3) 0.081(2) Uani 1 1 d .
H12 H 0.7981 0.1837 1.8803 0.097 Uiso 1 1 calc R
C13 C 0.6910(4) 0.13827(19) 1.9048(3) 0.079(2) Uani 1 1 d .
H13 H 0.6165 0.1474 1.8805 0.095 Uiso 1 1 calc R
C14 C 0.6422(5) 0.0739(2) 1.9720(4) 0.101(2) Uani 1 1 d .
H14 H 0.5613 0.0758 1.9564 0.121 Uiso 1 1 calc R
C15 C 0.6981(6) 0.0435(2) 2.0206(4) 0.105(3) Uani 1 1 d .
H15 H 0.6514 0.0247 2.0384 0.126 Uiso 1 1 calc R
C16 C 0.8184(6) 0.0380(2) 2.0459(4) 0.102(3) Uani 1 1 d .
H16 H 0.8508 0.0167 2.0789 0.122 Uiso 1 1 calc R
C17 C 0.8884(6) 0.0664(2) 2.0189(4) 0.105(3) Uani 1 1 d .
H17 H 0.9689 0.0634 2.0348 0.126 Uiso 1 1 calc R
C18 C 0.8426(4) 0.0996(2) 1.9685(4) 0.084(2) Uani 1 1 d .
C19 C 0.7172(5) 0.1026(2) 1.9468(4) 0.083(2) Uani 1 1 d .
C21 C 0.6761(5) 0.0459(2) 1.7134(4) 0.096(3) Uani 1 1 d .
C22 C 0.7990(5) 0.03720(19) 1.7305(4) 0.092(2) Uani 1 1 d .
H22 H 0.8469 0.0447 1.7005 0.110 Uiso 1 1 calc R
C23 C 0.8374(5) 0.0164(2) 1.7970(4) 0.097(3) Uani 1 1 d .
H23 H 0.9138 0.0084 1.8195 0.117 Uiso 1 1 calc R
C24 C 0.7281(5) -0.0172(2) 1.8837(4) 0.097(3) Uani 1 1 d .
H24 H 0.7935 -0.0305 1.9137 0.116 Uiso 1 1 calc R
C25 C 0.6188(6) -0.0227(2) 1.8947(5) 0.112(3) Uani 1 1 d .
H25 H 0.6078 -0.0415 1.9304 0.135 Uiso 1 1 calc R
C26 C 0.5258(6) -0.0001(3) 1.8524(4) 0.115(3) Uani 1 1 d .
H26 H 0.4545 -0.0019 1.8641 0.138 Uiso 1 1 calc R
C27 C 0.5333(5) 0.0247(2) 1.7939(4) 0.087(2) Uani 1 1 d .
H27 H 0.4680 0.0390 1.7662 0.105 Uiso 1 1 calc R
C28 C 0.6400(4) 0.02827(19) 1.7769(4) 0.078(2) Uani 1 1 d .
C29 C 0.7366(5) 0.0093(2) 1.8251(4) 0.087(2) Uani 1 1 d .
C41 C 0.5799(7) 0.1186(3) 2.1418(5) 0.154(4) Uani 1 1 d .
H41A H 0.5356 0.1109 2.1758 0.231 Uiso 1 1 calc R
H41B H 0.6093 0.0935 2.1241 0.231 Uiso 1 1 calc R
H41C H 0.5307 0.1337 2.1010 0.231 Uiso 1 1 calc R
C42 C 0.7415(6) 0.1572(3) 2.1292(5) 0.143(4) Uani 1 1 d .
H42A H 0.6905 0.1664 2.0827 0.172 Uiso 1 1 calc R
H42B H 0.7867 0.1333 2.1197 0.172 Uiso 1 1 calc R
C43 C 0.8222(8) 0.1926(3) 2.1627(5) 0.157(4) Uani 1 1 d .
H43A H 0.8815 0.1963 2.1363 0.188 Uiso 1 1 calc R
H43B H 0.7789 0.2189 2.1601 0.188 Uiso 1 1 calc R
C44 C 0.9628(8) 0.2114(3) 2.2746(6) 0.178(5) Uani 1 1 d .
H44A H 0.9969 0.2017 2.3239 0.266 Uiso 1 1 calc R
H44B H 0.9280 0.2387 2.2761 0.266 Uiso 1 1 calc R
H44C H 1.0222 0.2134 2.2486 0.266 Uiso 1 1 calc R
C51 C 0.9774(9) 0.1246(4) 2.4371(7) 0.206(6) Uani 1 1 d .
H51A H 1.0182 0.1126 2.4041 0.309 Uiso 1 1 calc R
H51B H 0.9481 0.1023 2.4620 0.309 Uiso 1 1 calc R
H51C H 1.0297 0.1421 2.4727 0.309 Uiso 1 1 calc R
C52 C 0.8296(7) 0.1645(3) 2.4437(6) 0.150(4) Uani 1 1 d .
H52A H 0.8828 0.1778 2.4858 0.180 Uiso 1 1 calc R
H52B H 0.7873 0.1424 2.4616 0.180 Uiso 1 1 calc R
C53 C 0.7482(10) 0.1958(4) 2.4028(5) 0.194(5) Uani 1 1 d .
H53A H 0.6900 0.2014 2.4295 0.233 Uiso 1 1 calc R
H53B H 0.7903 0.2219 2.4013 0.233 Uiso 1 1 calc R
C54 C 0.6038(7) 0.2089(3) 2.2888(7) 0.188(5) Uani 1 1 d .
H54A H 0.5704 0.1954 2.2424 0.282 Uiso 1 1 calc R
H54B H 0.6355 0.2359 2.2804 0.282 Uiso 1 1 calc R
H54C H 0.5445 0.2130 2.3144 0.282 Uiso 1 1 calc R
C61 C 0.6048(7) 0.0822(4) 2.3478(7) 0.204(5) Uani 1 1 d .
H61A H 0.5606 0.1079 2.3449 0.306 Uiso 1 1 calc R
H61B H 0.6455 0.0768 2.3982 0.306 Uiso 1 1 calc R
H61C H 0.5531 0.0591 2.3291 0.306 Uiso 1 1 calc R
C62 C 0.7464(7) 0.0504(3) 2.3124(6) 0.158(4) Uani 1 1 d .
H62A H 0.6921 0.0269 2.3010 0.190 Uiso 1 1 calc R
H62B H 0.7917 0.0474 2.3632 0.190 Uiso 1 1 calc R
C63 C 0.8338(8) 0.0488(3) 2.2584(6) 0.176(5) Uani 1 1 d .
H63A H 0.8883 0.0254 2.2712 0.211 Uiso 1 1 calc R
H63B H 0.7902 0.0459 2.2072 0.211 Uiso 1 1 calc R
C64 C 0.9877(6) 0.0884(3) 2.2433(6) 0.162(5) Uani 1 1 d .
H64A H 1.0275 0.1151 2.2540 0.243 Uiso 1 1 calc R
H64B H 0.9632 0.0843 2.1910 0.243 Uiso 1 1 calc R
H64C H 1.0395 0.0659 2.2654 0.243 Uiso 1 1 calc R
C71 C 0.4726(6) 0.2372(3) 2.0646(4) 0.279(5) Uani 1 1 d D
C72 C 0.5071(5) 0.2234(2) 2.0042(3) 0.165(5) Uani 1 1 d D
H72 H 0.4686 0.2001 1.9787 0.198 Uiso 1 1 calc R
C73 C 0.5950(6) 0.2417(2) 1.9786(5) 0.336(10) Uani 1 1 d D
H73 H 0.6122 0.2296 1.9376 0.403 Uiso 1 1 calc R
C74 C 0.6585(9) 0.2764(3) 2.0098(4) 0.429(9) Uani 1 1 d D
H74 H 0.7163 0.2888 1.9915 0.514 Uiso 1 1 calc R
C75 C 0.6272(5) 0.2910(3) 2.0713(4) 0.248(6) Uani 1 1 d D
H75 H 0.6689 0.3141 2.0954 0.297 Uiso 1 1 calc R
C76 C 0.5406(7) 0.2750(3) 2.1012(5) 0.239(6) Uani 1 1 d D
H76 H 0.5252 0.2873 2.1426 0.287 Uiso 1 1 calc R
C77 C 0.3910(8) 0.2167(4) 2.0862(9) 0.252(8) Uani 1 1 d D
H77A H 0.3735 0.2316 2.1266 0.378 Uiso 1 1 calc R
H77B H 0.4179 0.1886 2.1018 0.378 Uiso 1 1 calc R
H77C H 0.3219 0.2149 2.0461 0.378 Uiso 1 1 calc R
C81 C 0.6990(5) -0.1696(2) 1.6762(4) 0.174(5) Uani 1 1 d D
C82 C 0.6843(4) -0.14454(18) 1.6212(4) 0.127(4) Uani 1 1 d D
H82 H 0.6728 -0.1561 1.5744 0.153 Uiso 1 1 calc R
C83 C 0.6849(5) -0.0973(2) 1.6289(5) 0.153(4) Uani 1 1 d D
H83 H 0.6742 -0.0798 1.5878 0.184 Uiso 1 1 calc R
C84 C 0.7013(7) -0.0810(2) 1.6963(5) 0.236(7) Uani 1 1 d D
H84 H 0.7025 -0.0519 1.7043 0.283 Uiso 1 1 calc R
C85 C 0.7176(7) -0.1120(2) 1.7585(4) 0.180(5) Uani 1 1 d D
H85 H 0.7294 -0.1013 1.8060 0.216 Uiso 1 1 calc R
C86 C 0.7164(6) -0.1521(2) 1.7502(5) 0.167(4) Uani 1 1 d D
H86 H 0.7265 -0.1700 1.7906 0.200 Uiso 1 1 calc R
C87 C 0.7042(8) -0.2061(5) 1.6811(9) 0.272(11) Uani 1 1 d D
H87A H 0.6915 -0.2183 1.6329 0.408 Uiso 1 1 calc R
H87B H 0.6455 -0.2161 1.7038 0.408 Uiso 1 1 calc R
H87C H 0.7799 -0.2142 1.7108 0.408 Uiso 1 1 calc R
B3 B 1.0440(6) 0.1573(3) 1.8190(4) 0.084(3) Uani 1 1 d .
H3 H 0.9796 0.1830 1.8021 0.101 Uiso 1 1 calc R
B4 B 1.1882(5) 0.1645(3) 1.8824(6) 0.105(4) Uani 1 1 d .
H4 H 1.2184 0.1954 1.9074 0.126 Uiso 1 1 calc R
B5 B 1.2264(6) 0.1150(3) 1.9328(6) 0.112(4) Uani 1 1 d .
H5 H 1.2824 0.1131 1.9894 0.135 Uiso 1 1 calc R
B6 B 1.1029(5) 0.0823(2) 1.9026(5) 0.089(3) Uani 1 1 d .
H6 H 1.0746 0.0600 1.9394 0.107 Uiso 1 1 calc R
B7 B 1.0577(5) 0.1183(3) 1.7605(5) 0.094(3) Uani 1 1 d .
H7A H 1.0043 0.1184 1.7031 0.113 Uiso 1 1 calc R
B8 B 1.1740(6) 0.1558(3) 1.7904(5) 0.099(3) Uani 1 1 d .
H8A H 1.1953 0.1805 1.7546 0.119 Uiso 1 1 calc R
B9 B 1.2835(6) 0.1293(3) 1.8589(5) 0.110(4) Uani 1 1 d .
H9A H 1.3757 0.1375 1.8659 0.132 Uiso 1 1 calc R
B10 B 1.2348(6) 0.0756(3) 1.8739(6) 0.112(4) Uani 1 1 d .
H10A H 1.2945 0.0487 1.8916 0.135 Uiso 1 1 calc R
B11 B 1.0946(6) 0.0710(3) 1.8097(5) 0.098(3) Uani 1 1 d .
H11A H 1.0642 0.0400 1.7852 0.117 Uiso 1 1 calc R
B12 B 1.2044(6) 0.0980(3) 1.7841(7) 0.125(4) Uani 1 1 d .
H12A H 1.2461 0.0847 1.7432 0.150 Uiso 1 1 calc R
B23 B 0.5289(5) 0.1369(2) 1.7012(4) 0.071(2) Uani 1 1 d .
H23 H 0.4851 0.1189 1.7363 0.085 Uiso 1 1 calc R
B24 B 0.4699(6) 0.1409(3) 1.6060(5) 0.102(3) Uani 1 1 d .
H24 H 0.3857 0.1262 1.5785 0.123 Uiso 1 1 calc R
B25 B 0.5910(6) 0.1427(3) 1.5650(5) 0.100(3) Uani 1 1 d .
H25 H 0.5867 0.1294 1.5103 0.120 Uiso 1 1 calc R
B26 B 0.7194(5) 0.1395(3) 1.6384(4) 0.078(2) Uani 1 1 d .
H26 H 0.7990 0.1235 1.6329 0.094 Uiso 1 1 calc R
B27 B 0.6029(6) 0.1840(2) 1.7311(4) 0.084(3) Uani 1 1 d .
H27A H 0.6064 0.1978 1.7853 0.101 Uiso 1 1 calc R
B28 B 0.4753(6) 0.1848(3) 1.6594(5) 0.099(3) Uani 1 1 d .
H28A H 0.3941 0.1992 1.6657 0.118 Uiso 1 1 calc R
B29 B 0.5138(6) 0.1884(3) 1.5735(5) 0.104(3) Uani 1 1 d .
H29A H 0.4607 0.2051 1.5250 0.125 Uiso 1 1 calc R
B30 B 0.6702(6) 0.1875(2) 1.5961(4) 0.079(2) Uani 1 1 d .
H30A H 0.7182 0.2038 1.5613 0.094 Uiso 1 1 calc R
B31 B 0.7234(5) 0.1868(3) 1.6916(4) 0.077(3) Uani 1 1 d .
H31A H 0.8063 0.2024 1.7186 0.092 Uiso 1 1 calc R
B32 B 0.5985(6) 0.2156(2) 1.6579(4) 0.082(3) Uani 1 1 d .
H32A H 0.5989 0.2502 1.6643 0.099 Uiso 1 1 calc R

loop_
_atom_site_aniso_label
_atom_site_aniso_U_11
_atom_site_aniso_U_22
_atom_site_aniso_U_33
_atom_site_aniso_U_23
_atom_site_aniso_U_13
_atom_site_aniso_U_12
Yb1 0.04450(11) 0.07148(16) 0.09409(16) -0.00248(14) 0.02376(10) 0.00301(11)
Li1 0.078(5) 0.117(9) 0.091(7) -0.006(7) 0.029(5) 0.013(6)
O1 0.104(3) 0.133(4) 0.131(4) -0.003(3) 0.032(3) 0.000(3)
O2 0.108(3) 0.155(5) 0.140(4) 0.011(4) 0.043(3) -0.028(3)
O3 0.120(3) 0.118(4) 0.153(5) 0.005(4) 0.022(3) 0.037(3)
O4 0.100(3) 0.106(3) 0.155(4) -0.014(3) 0.032(3) 0.013(3)
O5 0.108(3) 0.086(3) 0.209(6) 0.010(3) 0.057(3) 0.006(3)
O6 0.102(3) 0.114(4) 0.175(5) -0.042(3) 0.051(3) 0.003(3)
C1 0.066(3) 0.070(4) 0.109(4) -0.003(3) 0.028(3) -0.014(3)
C2 0.037(2) 0.112(5) 0.105(5) -0.002(4) 0.008(3) -0.004(3)
C3 0.073(3) 0.094(4) 0.114(5) -0.020(4) 0.019(3) 0.005(3)
C4 0.088(4) 0.078(4) 0.144(6) -0.022(4) 0.031(4) -0.018(3)
C5 0.068(3) 0.109(5) 0.122(5) 0.029(4) 0.001(4) -0.002(4)
C6 0.057(3) 0.081(4) 0.111(5) -0.004(4) 0.010(3) 0.006(3)
C7 0.052(3) 0.090(4) 0.113(5) -0.017(4) 0.017(3) -0.009(3)
C8 0.068(3) 0.062(3) 0.114(5) -0.007(3) 0.024(3) -0.010(3)
C9 0.094(4) 0.125(6) 0.127(6) 0.017(5) -0.008(4) -0.037(4)
C10 0.127(5) 0.107(6) 0.134(6) -0.029(5) 0.051(4) -0.020(4)
C11 0.070(3) 0.086(4) 0.088(4) -0.009(3) 0.020(3) -0.012(3)
C12 0.063(3) 0.096(4) 0.091(4) 0.008(3) 0.033(3) 0.002(3)
C13 0.052(3) 0.082(4) 0.109(4) -0.021(3) 0.029(3) 0.012(3)
C14 0.094(4) 0.111(5) 0.117(5) 0.022(4) 0.063(3) 0.008(4)
C15 0.132(4) 0.101(5) 0.104(4) 0.005(4) 0.073(3) -0.016(4)
C16 0.120(5) 0.094(5) 0.098(5) 0.019(4) 0.040(4) 0.011(4)
C17 0.094(4) 0.094(5) 0.139(5) -0.012(4) 0.053(4) 0.005(4)
C18 0.054(3) 0.096(4) 0.110(4) 0.034(3) 0.033(3) -0.002(3)
C19 0.070(3) 0.088(4) 0.098(4) 0.017(3) 0.035(3) 0.005(3)
C21 0.052(3) 0.075(4) 0.162(6) -0.032(4) 0.027(3) -0.016(3)
C22 0.078(3) 0.067(4) 0.139(5) 0.012(4) 0.043(3) 0.020(3)
C23 0.048(3) 0.119(5) 0.131(5) -0.017(4) 0.032(3) 0.000(3)
C24 0.077(4) 0.105(5) 0.100(5) 0.003(4) 0.009(3) -0.001(4)
C25 0.094(4) 0.104(5) 0.131(6) 0.012(5) 0.016(4) -0.027(4)
C26 0.080(4) 0.152(7) 0.124(5) 0.026(5) 0.045(3) -0.013(4)
C27 0.060(3) 0.079(4) 0.124(5) 0.004(4) 0.026(3) -0.016(3)
C28 0.044(2) 0.075(4) 0.123(4) -0.007(3) 0.038(2) 0.004(3)
C29 0.071(3) 0.077(4) 0.113(5) -0.004(4) 0.026(3) -0.003(3)
C41 0.115(6) 0.163(8) 0.157(8) -0.010(7) -0.011(6) -0.024(6)
C42 0.096(5) 0.166(8) 0.161(8) 0.018(7) 0.023(5) 0.011(5)
C43 0.138(6) 0.201(9) 0.143(7) 0.040(7) 0.059(5) -0.009(6)
C44 0.204(7) 0.150(7) 0.174(9) -0.007(7) 0.040(7) -0.100(6)
C51 0.176(9) 0.216(12) 0.187(11) 0.014(10) -0.024(8) 0.026(9)
C52 0.131(6) 0.138(8) 0.176(9) -0.008(7) 0.029(6) 0.016(6)
C53 0.196(9) 0.274(12) 0.115(6) -0.092(7) 0.045(6) -0.023(9)
C54 0.112(5) 0.149(7) 0.294(13) -0.040(8) 0.034(7) 0.057(5)
C61 0.128(5) 0.217(11) 0.313(11) -0.017(10) 0.141(5) -0.031(6)
C62 0.113(5) 0.159(8) 0.183(9) 0.006(7) 0.003(6) -0.062(5)
C63 0.164(6) 0.187(9) 0.198(9) -0.011(8) 0.082(6) 0.061(6)
C64 0.092(4) 0.214(10) 0.200(8) -0.015(8) 0.073(5) 0.033(5)
C71 0.144(5) 0.428(12) 0.311(10) 0.246(8) 0.142(5) 0.182(6)
C72 0.152(7) 0.129(7) 0.195(10) 0.025(7) 0.007(7) 0.008(7)
C73 0.366(16) 0.244(13) 0.312(18) 0.063(12) -0.062(14) 0.158(11)
C74 0.482(15) 0.65(2) 0.214(11) 0.232(12) 0.196(10) 0.401(14)
C75 0.089(5) 0.179(7) 0.403(13) 0.167(7) -0.065(7) -0.010(5)
C76 0.206(8) 0.100(7) 0.304(12) -0.009(8) -0.125(8) -0.015(7)
C77 0.113(6) 0.291(13) 0.329(17) 0.034(14) 0.017(9) 0.095(7)
C81 0.142(7) 0.127(8) 0.254(12) 0.050(7) 0.055(7) -0.006(6)
C82 0.100(4) 0.141(7) 0.147(7) -0.007(6) 0.043(4) -0.022(5)
C83 0.109(5) 0.161(8) 0.190(9) -0.041(7) 0.039(6) -0.039(5)
C84 0.105(6) 0.121(6) 0.467(18) -0.134(8) 0.049(9) -0.019(5)
C85 0.117(6) 0.202(10) 0.202(10) -0.067(8) 0.010(7) -0.023(7)
C86 0.112(5) 0.226(9) 0.168(7) -0.100(7) 0.046(5) -0.030(6)
C87 0.125(8) 0.215(15) 0.46(3) 0.086(14) 0.048(12) 0.004(8)
B3 0.062(3) 0.089(5) 0.102(5) 0.024(4) 0.026(3) -0.005(3)
B4 0.044(3) 0.076(5) 0.185(9) 0.004(5) 0.013(4) -0.005(3)
B5 0.064(4) 0.136(7) 0.129(7) 0.021(6) 0.009(5) 0.009(5)
B6 0.049(3) 0.077(4) 0.143(6) 0.036(4) 0.029(4) 0.007(3)
B7 0.042(3) 0.137(7) 0.110(5) 0.011(5) 0.032(3) -0.001(4)
B8 0.060(4) 0.113(6) 0.130(6) 0.010(5) 0.034(4) 0.010(4)
B9 0.053(4) 0.158(8) 0.115(6) -0.026(6) 0.013(4) -0.027(4)
B10 0.058(4) 0.113(6) 0.174(8) -0.016(6) 0.045(4) -0.001(4)
B11 0.064(3) 0.102(5) 0.138(6) -0.033(5) 0.045(4) 0.006(4)
B12 0.044(3) 0.145(8) 0.195(9) -0.029(7) 0.047(4) -0.009(4)
B23 0.060(3) 0.086(5) 0.071(4) 0.013(3) 0.028(3) 0.000(3)
B24 0.044(3) 0.089(5) 0.161(8) 0.016(5) 0.003(4) -0.005(4)
B25 0.064(4) 0.140(7) 0.093(6) 0.008(5) 0.012(4) -0.020(4)
B26 0.060(3) 0.110(5) 0.078(4) -0.005(4) 0.043(3) -0.009(3)
B27 0.073(3) 0.089(5) 0.098(5) -0.019(4) 0.037(3) 0.019(3)
B28 0.059(4) 0.097(6) 0.135(7) -0.018(5) 0.015(4) 0.011(4)
B29 0.056(4) 0.121(7) 0.125(7) -0.005(6) 0.005(4) 0.025(4)
B30 0.088(4) 0.063(4) 0.089(5) 0.005(4) 0.028(3) -0.023(3)
B31 0.048(3) 0.087(5) 0.097(5) -0.011(4) 0.023(3) 0.009(3)
B32 0.107(4) 0.054(4) 0.094(5) 0.019(4) 0.042(4) 0.015(4)

loop_
_atom_type_symbol
_atom_type_description
_atom_type_scat_dispersion_real
_atom_type_scat_dispersion_imag
_atom_type_scat_source
C C 0.0033 0.0016 'International Tables Vol C Tables 4.2.6.8 and 6.1.1.4'
H H 0.0000 0.0000 'International Tables Vol C Tables 4.2.6.8 and 6.1.1.4'
B B 0.0013 0.0007 'International Tables Vol C Tables 4.2.6.8 and 6.1.1.4'
O O 0.0106 0.0060 'International Tables Vol C Tables 4.2.6.8 and 6.1.1.4'
Yb Yb -0.3850 5.5486 'International Tables Vol C Tables 4.2.6.8 and 6.1.1.4'
Li Li -0.0003 0.0001 'International Tables Vol C Tables 4.2.6.8 and 6.1.1.4'

loop_
_geom_angle_atom_site_label_1
_geom_angle_atom_site_label_2
_geom_angle_atom_site_label_3
_geom_angle
C6 Yb1 C1 106.2(2)
C6 Yb1 C22 88.3(2)
C1 Yb1 C22 86.9(2)
C6 Yb1 C12 85.9(2)
C1 Yb1 C12 88.35(19)
C22 Yb1 C12 171.2(2)
C6 Yb1 C13 84.5(2)
C1 Yb1 C13 118.62(19)
C22 Yb1 C13 154.46(18)
C12 Yb1 C13 31.08(18)
C6 Yb1 C23 118.8(2)
C1 Yb1 C23 85.47(19)
C22 Yb1 C23 31.3(2)
C12 Yb1 C23 155.3(2)
C13 Yb1 C23 141.8(2)
C6 Yb1 C18 133.9(2)
C1 Yb1 C18 88.6(2)
C22 Yb1 C18 136.7(2)
C12 Yb1 C18 50.5(2)
C13 Yb1 C18 51.05(17)
C23 Yb1 C18 105.4(2)
C6 Yb1 C11 115.5(2)
C1 Yb1 C11 69.7(2)
C22 Yb1 C11 150.05(18)
C12 Yb1 C11 31.91(17)
C13 Yb1 C11 52.32(17)
C23 Yb1 C11 124.64(19)
C18 Yb1 C11 30.11(19)
C6 Yb1 C21 69.1(2)
C1 Yb1 C21 116.5(2)
C22 Yb1 C21 32.14(18)
C12 Yb1 C21 148.34(17)
C13 Yb1 C21 123.46(18)
C23 Yb1 C21 52.91(19)
C18 Yb1 C21 141.7(2)
C11 Yb1 C21 171.7(2)
C6 Yb1 C19 111.7(2)
C1 Yb1 C19 118.8(2)
C22 Yb1 C19 138.6(2)
C12 Yb1 C19 50.1(2)
C13 Yb1 C19 29.89(19)
C23 Yb1 C19 113.6(2)
C18 Yb1 C19 31.40(16)
C11 Yb1 C19 51.23(19)
C21 Yb1 C19 121.1(2)
C6 Yb1 C28 89.46(18)
C1 Yb1 C28 135.62(19)
C22 Yb1 C28 51.6(2)
C12 Yb1 C28 134.84(18)
C13 Yb1 C28 103.76(18)
C23 Yb1 C28 51.32(17)
C18 Yb1 C28 110.12(19)
C11 Yb1 C28 139.8(2)
C21 Yb1 C28 31.9(2)
C19 Yb1 C28 91.27(19)
C6 Yb1 C29 117.89(19)
C1 Yb1 C29 114.12(19)
C22 Yb1 C29 50.9(2)
C12 Yb1 C29 137.9(2)
C13 Yb1 C29 112.2(2)
C23 Yb1 C29 31.3(2)
C18 Yb1 C29 93.0(2)
C11 Yb1 C29 121.7(2)
C21 Yb1 C29 51.4(2)
C19 Yb1 C29 87.9(2)
C28 Yb1 C29 29.55(16)
O5 Li1 O6 79.7(5)
O5 Li1 O4 96.1(5)
O6 Li1 O4 168.4(7)
O5 Li1 O2 160.4(7)
O6 Li1 O2 91.2(5)
O4 Li1 O2 95.9(6)
O5 Li1 O3 100.2(6)
O6 Li1 O3 92.8(5)
O4 Li1 O3 77.2(5)
O2 Li1 O3 97.4(5)
O5 Li1 O1 88.6(4)
O6 Li1 O1 98.8(6)
O4 Li1 O1 91.9(5)
O2 Li1 O1 75.6(5)
O3 Li1 O1 166.6(7)
C41 O1 C42 112.0(7)
C41 O1 Li1 128.2(6)
C42 O1 Li1 109.1(5)
C43 O2 C44 113.7(7)
C43 O2 Li1 118.0(6)
C44 O2 Li1 125.5(6)
C51 O3 C52 111.0(8)
C51 O3 Li1 128.1(7)
C52 O3 Li1 113.3(6)
C54 O4 C53 120.4(8)
C54 O4 Li1 125.9(7)
C53 O4 Li1 111.1(6)
C62 O5 C61 106.2(8)
C62 O5 Li1 112.7(6)
C61 O5 Li1 130.6(7)
C64 O6 C63 111.1(7)
C64 O6 Li1 130.8(6)
C63 O6 Li1 113.3(6)
B7 C1 B3 60.8(5)
B7 C1 C2 108.1(5)
B3 C1 C2 62.2(4)
B7 C1 B11 62.0(5)
B3 C1 B11 111.2(5)
C2 C1 B11 105.4(4)
B7 C1 B6 111.1(5)
B3 C1 B6 111.3(4)
C2 C1 B6 57.5(4)
B11 C1 B6 60.7(4)
B7 C1 Yb1 126.6(4)
B3 C1 Yb1 119.7(4)
C2 C1 Yb1 117.9(4)
B11 C1 Yb1 123.8(4)
B6 C1 Yb1 115.6(4)
C3 C2 B6 116.7(6)
C3 C2 C1 117.4(4)
B6 C2 C1 62.4(4)
C3 C2 B4 122.1(6)
B6 C2 B4 113.9(5)
C1 C2 B4 109.7(6)
C3 C2 B3 118.1(5)
B6 C2 B3 111.5(6)
C1 C2 B3 57.6(4)
B4 C2 B3 63.4(4)
C3 C2 B5 122.1(6)
B6 C2 B5 61.7(4)
C1 C2 B5 110.8(5)
B4 C2 B5 63.1(4)
B3 C2 B5 113.8(6)
C11 C3 C5 110.5(6)
C11 C3 C4 106.5(5)
C5 C3 C4 103.8(6)
C11 C3 C2 112.2(5)
C5 C3 C2 112.8(5)
C4 C3 C2 110.6(6)
B23 C6 B27 62.0(4)
B23 C6 C7 60.2(4)
B27 C6 C7 109.0(4)
B23 C6 B26 109.8(5)
B27 C6 B26 110.9(5)
C7 C6 B26 58.9(4)
B23 C6 B31 111.1(4)
B27 C6 B31 61.6(4)
C7 C6 B31 107.3(5)
B26 C6 B31 60.8(4)
B23 C6 Yb1 118.9(4)
B27 C6 Yb1 125.2(4)
C7 C6 Yb1 117.0(4)
B26 C6 Yb1 117.4(4)
B31 C6 Yb1 124.6(3)
C8 C7 B23 121.1(6)
C8 C7 B26 116.9(5)
B23 C7 B26 110.8(5)
C8 C7 C6 120.0(5)
B23 C7 C6 58.5(4)
B26 C7 C6 61.8(4)
C8 C7 B24 122.6(5)
B23 C7 B24 61.1(4)
B26 C7 B24 112.2(5)
C6 C7 B24 108.1(5)
C8 C7 B25 120.1(6)
B23 C7 B25 111.7(5)
B26 C7 B25 61.7(4)
C6 C7 B25 110.2(5)
B24 C7 B25 62.3(5)
C9 C8 C21 112.0(6)
C9 C8 C7 108.5(5)
C21 C8 C7 108.3(5)
C9 C8 C10 106.5(5)
C21 C8 C10 109.5(5)
C7 C8 C10 112.2(6)
C18 C11 C12 103.9(5)
C18 C11 C3 131.0(5)
C12 C11 C3 125.0(6)
C18 C11 Yb1 74.4(4)
C12 C11 Yb1 69.8(3)
C3 C11 Yb1 122.5(5)
C13 C12 C11 110.7(6)
C13 C12 Yb1 76.1(4)
C11 C12 Yb1 78.3(4)
C19 C13 C12 108.4(5)
C19 C13 Yb1 79.7(4)
C12 C13 Yb1 72.8(4)
C15 C14 C19 115.4(6)
C14 C15 C16 126.0(7)
C15 C16 C17 116.7(6)
C16 C17 C18 123.5(6)
C11 C18 C17 133.2(5)
C11 C18 C19 110.3(5)
C17 C18 C19 115.0(6)
C11 C18 Yb1 75.5(4)
C17 C18 Yb1 125.6(5)
C19 C18 Yb1 76.7(4)
C13 C19 C14 130.2(5)
C13 C19 C18 106.2(5)
C14 C19 C18 123.4(6)
C13 C19 Yb1 70.4(4)
C14 C19 Yb1 126.0(5)
C18 C19 Yb1 71.9(4)
C22 C21 C28 103.8(5)
C22 C21 C8 125.3(7)
C28 C21 C8 130.1(5)
C22 C21 Yb1 69.3(4)
C28 C21 Yb1 77.2(4)
C8 C21 Yb1 125.4(4)
C23 C22 C21 111.7(7)
C23 C22 Yb1 76.6(4)
C21 C22 Yb1 78.6(4)
C22 C23 C29 107.2(5)
C22 C23 Yb1 72.1(4)
C29 C23 Yb1 80.6(4)
C25 C24 C29 117.0(6)
C26 C25 C24 119.6(7)
C27 C26 C25 123.2(7)
C26 C27 C28 119.0(6)
C27 C28 C29 117.3(6)
C27 C28 C21 133.6(5)
C29 C28 C21 108.9(5)
C27 C28 Yb1 123.2(4)
C29 C28 Yb1 75.8(3)
C21 C28 Yb1 70.9(3)
C28 C29 C24 123.3(6)
C28 C29 C23 108.3(6)
C24 C29 C23 127.8(6)
C28 C29 Yb1 74.6(4)
C24 C29 Yb1 130.3(5)
C23 C29 Yb1 68.1(4)
O1 C42 C43 110.6(8)
O2 C43 C42 107.7(8)
O3 C52 C53 109.1(9)
O4 C53 C52 115.0(10)
O5 C62 C63 111.4(8)
O6 C63 C62 103.5(8)
C77 C71 C72 120.2(10)
C77 C71 C76 126.9(10)
C72 C71 C76 112.9(7)
C71 C72 C73 124.8(7)
C74 C73 C72 124.3(9)
C73 C74 C75 112.6(9)
C74 C75 C76 127.5(8)
C75 C76 C71 117.9(8)
C87 C81 C82 132.4(11)
C87 C81 C86 108.0(10)
C82 C81 C86 119.6(7)
C81 C82 C83 122.8(7)
C84 C83 C82 118.1(7)
C83 C84 C85 116.6(6)
C86 C85 C84 123.9(7)
C85 C86 C81 119.1(7)
C1 B3 B7 59.5(5)
C1 B3 C2 60.2(4)
B7 B3 C2 105.6(6)
C1 B3 B8 109.8(6)
B7 B3 B8 62.6(5)
C2 B3 B8 104.0(5)
C1 B3 B4 107.1(5)
B7 B3 B4 106.4(5)
C2 B3 B4 57.7(4)
B8 B3 B4 57.1(5)
B8 B4 B9 62.4(5)
B8 B4 C2 107.1(5)
B9 B4 C2 106.6(6)
B8 B4 B5 109.5(7)
B9 B4 B5 59.3(5)
C2 B4 B5 59.4(4)
B8 B4 B3 59.6(5)
B9 B4 B3 108.6(6)
C2 B4 B3 58.9(4)
B5 B4 B3 107.2(5)
B10 B5 B9 64.4(6)
B10 B5 C2 107.2(6)
B9 B5 C2 103.7(6)
B10 B5 B6 62.8(5)
B9 B5 B6 110.8(7)
C2 B5 B6 56.6(4)
B10 B5 B4 109.8(7)
B9 B5 B4 57.5(5)
C2 B5 B4 57.6(4)
B6 B5 B4 105.1(5)
C2 B6 C1 60.1(4)
C2 B6 B11 106.0(6)
C1 B6 B11 58.9(4)
C2 B6 B5 61.6(4)
C1 B6 B5 108.9(6)
B11 B6 B5 105.4(6)
C2 B6 B10 106.1(6)
C1 B6 B10 107.7(6)
B11 B6 B10 60.4(5)
B5 B6 B10 56.5(5)
C1 B7 B3 59.7(5)
C1 B7 B11 60.7(5)
B3 B7 B11 109.3(6)
C1 B7 B8 108.3(6)
B3 B7 B8 60.7(5)
B11 B7 B8 109.4(5)
C1 B7 B12 107.5(6)
B3 B7 B12 110.6(6)
B11 B7 B12 58.3(5)
B8 B7 B12 62.7(5)
B4 B8 B3 63.3(5)
B4 B8 B9 59.0(5)
B3 B8 B9 108.9(7)
B4 B8 B7 106.6(6)
B3 B8 B7 56.6(4)
B9 B8 B7 105.8(6)
B4 B8 B12 104.5(7)
B3 B8 B12 104.1(6)
B9 B8 B12 58.0(5)
B7 B8 B12 58.7(4)
B4 B9 B5 63.2(6)
B4 B9 B12 108.4(5)
B5 B9 B12 104.6(7)
B4 B9 B8 58.6(5)
B5 B9 B8 109.5(6)
B12 B9 B8 63.5(5)
B4 B9 B10 107.6(6)
B5 B9 B10 55.9(6)
B12 B9 B10 59.1(6)
B8 B9 B10 110.2(5)
B5 B10 B12 107.5(7)
B5 B10 B11 107.4(6)
B12 B10 B11 58.0(5)
B5 B10 B6 60.7(5)
B12 B10 B6 105.2(5)
B11 B10 B6 58.8(4)
B5 B10 B9 59.7(6)
B12 B10 B9 58.8(5)
B11 B10 B9 104.2(6)
B6 B10 B9 105.8(6)
C1 B11 B12 107.9(6)
C1 B11 B7 57.3(4)
B12 B11 B7 62.3(5)
C1 B11 B6 60.4(4)
B12 B11 B6 109.1(6)
B7 B11 B6 107.1(6)
C1 B11 B10 109.2(6)
B12 B11 B10 60.8(5)
B7 B11 B10 110.4(6)
B6 B11 B10 60.9(5)
B11 B12 B9 109.5(8)
B11 B12 B10 61.3(5)
B9 B12 B10 62.2(6)
B11 B12 B7 59.4(5)
B9 B12 B7 106.0(7)
B10 B12 B7 108.6(7)
B11 B12 B8 106.9(6)
B9 B12 B8 58.5(5)
B10 B12 B8 108.8(8)
B7 B12 B8 58.5(4)
C6 B23 C7 61.3(4)
C6 B23 B27 60.0(4)
C7 B23 B27 108.2(5)
C6 B23 B28 108.0(5)
C7 B23 B28 106.5(6)
B27 B23 B28 60.1(4)
C6 B23 B24 109.7(5)
C7 B23 B24 60.4(4)
B27 B23 B24 107.6(5)
B28 B23 B24 58.3(5)
B28 B24 C7 106.8(5)
B28 B24 B29 62.6(5)
C7 B24 B29 106.2(5)
B28 B24 B23 60.7(5)
C7 B24 B23 58.5(4)
B29 B24 B23 110.0(6)
B28 B24 B25 108.4(6)
C7 B24 B25 59.0(4)
B29 B24 B25 58.6(5)
B23 B24 B25 106.9(5)
B30 B25 B29 62.6(5)
B30 B25 C7 105.6(6)
B29 B25 C7 106.4(6)
B30 B25 B26 59.8(4)
B29 B25 B26 110.0(6)
C7 B25 B26 58.4(4)
B30 B25 B24 108.0(6)
B29 B25 B24 59.2(5)
C7 B25 B24 58.7(4)
B26 B25 B24 106.5(6)
C7 B26 B30 105.8(5)
C7 B26 C6 59.3(4)
B30 B26 C6 106.1(5)
C7 B26 B25 60.0(4)
B30 B26 B25 58.5(4)
C6 B26 B25 106.9(5)
C7 B26 B31 106.7(5)
B30 B26 B31 59.2(4)
C6 B26 B31 59.7(4)
B25 B26 B31 106.3(5)
B32 B27 C6 108.3(6)
B32 B27 B23 109.5(5)
C6 B27 B23 58.0(4)
B32 B27 B28 61.7(5)
C6 B27 B28 106.4(5)
B23 B27 B28 60.0(4)
B32 B27 B31 59.2(4)
C6 B27 B31 60.9(4)
B23 B27 B31 107.4(5)
B28 B27 B31 107.9(6)
B24 B28 B23 61.0(5)
B24 B28 B27 109.6(5)
B23 B28 B27 59.9(4)
B24 B28 B32 110.0(6)
B23 B28 B32 106.1(5)
B27 B28 B32 57.5(4)
B24 B28 B29 59.9(5)
B23 B28 B29 108.2(6)
B27 B28 B29 108.8(5)
B32 B28 B29 62.8(5)
B25 B29 B24 62.3(5)
B25 B29 B28 107.2(6)
B24 B29 B28 57.4(5)
B25 B29 B30 58.1(4)
B24 B29 B30 106.9(5)
B28 B29 B30 106.2(5)
B25 B29 B32 106.4(5)
B24 B29 B32 104.0(6)
B28 B29 B32 57.8(5)
B30 B29 B32 60.5(4)
B25 B30 B31 111.0(6)
B25 B30 B26 61.7(4)
B31 B30 B26 61.8(4)
B25 B30 B29 59.3(5)
B31 B30 B29 108.5(6)
B26 B30 B29 108.9(5)
B25 B30 B32 108.0(6)
B31 B30 B32 57.1(4)
B26 B30 B32 106.5(5)
B29 B30 B32 61.3(5)
B32 B31 B30 64.3(4)
B32 B31 C6 104.5(5)
B30 B31 C6 105.8(5)
B32 B31 B27 57.8(4)
B30 B31 B27 108.5(5)
C6 B31 B27 57.6(4)
B32 B31 B26 109.9(5)
B30 B31 B26 59.0(4)
C6 B31 B26 59.5(4)
B27 B31 B26 106.6(5)
B27 B32 B31 63.1(4)
B27 B32 B28 60.7(4)
B31 B32 B28 110.1(5)
B27 B32 B30 108.2(5)
B31 B32 B30 58.6(4)
B28 B32 B30 105.6(5)
B27 B32 B29 108.6(6)
B31 B32 B29 107.1(5)
B28 B32 B29 59.4(5)
B30 B32 B29 58.2(4)

loop_
_geom_bond_atom_site_label_1
_geom_bond_atom_site_label_2
_geom_bond_distance
Yb1 C6 2.505(6)
Yb1 C1 2.502(6)
Yb1 C22 2.525(7)
Yb1 C12 2.535(7)
Yb1 C13 2.576(6)
Yb1 C23 2.582(7)
Yb1 C18 2.629(7)
Yb1 C11 2.644(6)
Yb1 C21 2.647(7)
Yb1 C19 2.691(7)
Yb1 C28 2.730(6)
Yb1 C29 2.746(6)
Li1 O5 2.078(14)
Li1 O6 2.103(13)
Li1 O4 2.106(13)
Li1 O2 2.117(14)
Li1 O3 2.131(12)
Li1 O1 2.195(12)
O1 C41 1.397(10)
O1 C42 1.421(11)
O2 C43 1.421(11)
O2 C44 1.436(10)
O3 C51 1.318(11)
O3 C52 1.339(12)
O4 C54 1.364(10)
O4 C53 1.409(11)
O5 C62 1.326(10)
O5 C61 1.430(13)
O6 C64 1.359(11)
O6 C63 1.420(12)
C1 B7 1.667(11)
C1 B3 1.669(10)
C1 C2 1.716(9)
C1 B11 1.729(10)
C1 B6 1.755(9)
C2 C3 1.566(10)
C2 B6 1.670(10)
C2 B4 1.726(10)
C2 B3 1.750(10)
C2 B5 1.760(9)
C3 C11 1.534(8)
C3 C5 1.542(9)
C3 C4 1.559(9)
C6 B23 1.674(8)
C6 B27 1.708(10)
C6 C7 1.721(9)
C6 B26 1.764(10)
C6 B31 1.767(10)
C7 C8 1.581(9)
C7 B23 1.703(10)
C7 B26 1.714(9)
C7 B24 1.737(9)
C7 B25 1.743(12)
C8 C9 1.523(8)
C8 C21 1.533(9)
C8 C10 1.584(11)
C11 C18 1.370(9)
C11 C12 1.427(8)
C12 C13 1.370(8)
C13 C19 1.363(9)
C14 C15 1.372(10)
C14 C19 1.434(10)
C15 C16 1.394(9)
C16 C17 1.404(11)
C17 C18 1.421(9)
C18 C19 1.441(7)
C21 C22 1.436(8)
C21 C28 1.479(10)
C22 C23 1.380(10)
C23 C29 1.446(10)
C24 C25 1.378(10)
C24 C29 1.409(10)
C25 C26 1.378(10)
C26 C27 1.373(11)
C27 C28 1.391(8)
C28 C29 1.397(8)
C42 C43 1.499(13)
C52 C53 1.452(14)
C62 C63 1.632(15)
C71 C77 1.314(15)
C71 C72 1.376(10)
C71 C76 1.503(12)
C72 C73 1.384(10)
C73 C74 1.372(11)
C74 C75 1.383(11)
C75 C76 1.390(11)
C81 C87 1.156(17)
C81 C82 1.277(9)
C81 C86 1.460(12)
C82 C83 1.497(8)
C83 C84 1.335(13)
C84 C85 1.497(10)
C85 C86 1.275(9)
B3 B7 1.688(12)
B3 B8 1.764(11)
B3 B4 1.827(9)
B4 B8 1.716(14)
B4 B9 1.724(13)
B4 B5 1.824(13)
B5 B10 1.685(15)
B5 B9 1.758(15)
B5 B6 1.761(11)
B6 B11 1.759(13)
B6 B10 1.797(12)
B7 B11 1.750(13)
B7 B8 1.795(11)
B7 B12 1.799(10)
B8 B9 1.782(11)
B8 B12 1.870(14)
B9 B12 1.774(14)
B9 B10 1.835(14)
B10 B12 1.779(16)
B10 B11 1.789(10)
B11 B12 1.729(13)
B23 B27 1.742(10)
B23 B28 1.744(11)
B23 B24 1.749(12)
B24 B28 1.702(13)
B24 B29 1.748(13)
B24 B25 1.802(12)
B25 B30 1.715(11)
B25 B29 1.737(13)
B25 B26 1.772(9)
B26 B30 1.739(10)
B26 B31 1.788(11)
B27 B32 1.688(11)
B27 B28 1.746(10)
B27 B31 1.779(11)
B28 B32 1.762(11)
B28 B29 1.793(14)
B29 B30 1.794(10)
B29 B32 1.853(11)
B30 B31 1.742(10)
B30 B32 1.838(11)
B31 B32 1.714(9)
